data_4503690
loop_
_publ_author_name
'Lin, Yan-Yong'
'Zhang, Yue-Biao'
'Zhang, Jie-Peng'
'Chen, Xiao-Ming'

_publ_section_title
;
 Pillaring Zn-Triazolate Layers with Flexible Aliphatic Dicarboxylates
 into Three-Dimensional Metal&#x2212;Organic Frameworks
;
_journal_issue 10
_journal_name_full 'Crystal Growth &amp; Design'
_journal_page_first 3673
_journal_paper_doi 10.1021/cg800289c
_journal_volume 8
_journal_year 2008
_chemical_formula_sum 'C10 H16 N8 O5 Zn2'
_chemical_formula_weight 459.05
_chemical_name_systematic
; 
 ? 
;
_space_group_IT_number 126
_symmetry_cell_setting tetragonal
_symmetry_space_group_name_Hall '-P 4a 2bc'
_symmetry_space_group_name_H-M 'P 4/n n c :2'
_atom_sites_solution_hydrogens geom
_atom_sites_solution_primary direct
_atom_sites_solution_secondary difmap
_audit_creation_method SHELXL-97
_cell_angle_alpha 90.00
_cell_angle_beta 90.00
_cell_angle_gamma 90.00
_cell_formula_units_Z 8
_cell_length_a 12.7035(11)
_cell_length_b 12.7035(11)
_cell_length_c 25.438(5)
_cell_measurement_temperature 293(2)
_cell_volume 4105.2(10)
_computing_cell_refinement 'SAINT-PLUS 6.0, Bruker AXS Inc.'
_computing_data_collection 'SMART for Windows NT, Bruker AXS Inc.'
_computing_data_reduction 'SAINT-PLUS 6.0, Bruker AXS Inc.'
_computing_structure_refinement 'SHELXL-97 (Sheldrick, 1997)'
_computing_structure_solution 'SHELXS-97 (Sheldrick, 1990)'
_diffrn_ambient_temperature 293(2)
_diffrn_measured_fraction_theta_full 0.986
_diffrn_measured_fraction_theta_max 0.986
_diffrn_measurement_device_type CCD
_diffrn_measurement_method '/w scan'
_diffrn_radiation_monochromator graphite
_diffrn_radiation_source 'fine-focus sealed tube'
_diffrn_radiation_type MoK\a
_diffrn_radiation_wavelength 0.71073
_diffrn_reflns_av_R_equivalents 0.0799
_diffrn_reflns_av_sigmaI/netI 0.0585
_diffrn_reflns_limit_h_max 10
_diffrn_reflns_limit_h_min -15
_diffrn_reflns_limit_k_max 15
_diffrn_reflns_limit_k_min -12
_diffrn_reflns_limit_l_max 31
_diffrn_reflns_limit_l_min -31
_diffrn_reflns_number 15833
_diffrn_reflns_theta_full 26.99
_diffrn_reflns_theta_max 26.99
_diffrn_reflns_theta_min 1.60
_exptl_absorpt_coefficient_mu 2.371
_exptl_absorpt_correction_T_max 0.8516
_exptl_absorpt_correction_T_min 0.6116
_exptl_absorpt_correction_type empirical
_exptl_absorpt_process_details SADABS
_exptl_crystal_colour color-less
_exptl_crystal_density_diffrn 1.485
_exptl_crystal_density_method 'not measured'
_exptl_crystal_description plate
_exptl_crystal_F_000 1856
_exptl_crystal_size_max 0.23
_exptl_crystal_size_mid 0.21
_exptl_crystal_size_min 0.07
_refine_diff_density_max 1.048
_refine_diff_density_min -0.598
_refine_diff_density_rms 0.198
_refine_ls_extinction_method none
_refine_ls_goodness_of_fit_ref 1.139
_refine_ls_hydrogen_treatment constr
_refine_ls_matrix_type full
_refine_ls_number_parameters 145
_refine_ls_number_reflns 2229
_refine_ls_number_restraints 44
_refine_ls_restrained_S_all 1.135
_refine_ls_R_factor_all 0.1173
_refine_ls_R_factor_gt 0.0586
_refine_ls_shift/su_max 0.000
_refine_ls_shift/su_mean 0.000
_refine_ls_structure_factor_coef Fsqd
_refine_ls_weighting_details 'calc w=1/[\s^2^(Fo^2^)+(0.1060P)^2^+3.8076P] where P=(Fo^2^+2Fc^2^)/3'
_refine_ls_weighting_scheme calc
_refine_ls_wR_factor_gt 0.1739
_refine_ls_wR_factor_ref 0.2114
_reflns_number_gt 1329
_reflns_number_total 2229
_reflns_threshold_expression >2sigma(I)
_cod_data_source_file cg800289c_si_001.cif
_cod_data_source_block 5
_cod_original_cell_volume 4105.2(9)
_cod_original_sg_symbol_H-M P4/nnc
_cod_database_code 4503690

loop_
_symmetry_equiv_pos_as_xyz
'x, y, z'
'-x+1/2, -y+1/2, z'
'-y+1/2, x, z'
'y, -x+1/2, z'
'-x+1/2, y, -z+1/2'
'x, -y+1/2, -z+1/2'
'y, x, -z+1/2'
'-y+1/2, -x+1/2, -z+1/2'
'-x, -y, -z'
'x-1/2, y-1/2, -z'
'y-1/2, -x, -z'
'-y, x-1/2, -z'
'x-1/2, -y, z-1/2'
'-x, y-1/2, z-1/2'
'-y, -x, z-1/2'
'y-1/2, x-1/2, z-1/2'

loop_
_atom_site_label
_atom_site_type_symbol
_atom_site_fract_x
_atom_site_fract_y
_atom_site_fract_z
_atom_site_U_iso_or_equiv
_atom_site_adp_type
_atom_site_occupancy
_atom_site_symmetry_multiplicity
_atom_site_calc_flag
_atom_site_refinement_flags
_atom_site_disorder_assembly
_atom_site_disorder_group
Zn1 Zn 0.53734(6) 0.43131(7) 0.43804(3) 0.0453(3) Uani 1 1 d . A .
N2 N 0.5274(4) 0.1303(4) 0.5010(2) 0.0444(13) Uani 1 1 d . A .
N3 N 0.5228(5) 0.2743(5) 0.45197(19) 0.0486(15) Uani 1 1 d . A .
N1 N 0.4966(5) 0.1022(4) 0.45024(19) 0.0455(13) Uani 1 1 d . A .
C1 C 0.4961(6) 0.1904(6) 0.4230(3) 0.0522(18) Uani 1 1 d . . .
C2 C 0.5407(5) 0.2309(6) 0.4994(2) 0.0528(18) Uani 1 1 d . . .
H2A H 0.5610 0.2701 0.5286 0.063 Uiso 1 1 calc R A .
O1 O 0.6433(8) 0.4582(8) 0.3834(3) 0.141(4) Uani 1 1 d . A .
O2 O 0.5113(7) 0.4131(6) 0.3373(3) 0.114(3) Uani 1 1 d . B .
C3 C 0.6024(11) 0.4395(9) 0.3415(4) 0.099(4) Uani 1 1 d . . .
N4 N 0.467(4) 0.214(3) 0.3713(14) 0.115(14) Uani 0.50 1 d PDU A 1
H4A H 0.4666 0.1635 0.3465 0.138 Uiso 0.50 1 d PRD A 1
H4B H 0.4493 0.2805 0.3628 0.138 Uiso 0.50 1 d PRD A 1
C4 C 0.659(2) 0.432(5) 0.2884(12) 0.145(11) Uani 0.50 1 d PDU B 1
H4C H 0.6340 0.3715 0.2690 0.174 Uiso 0.50 1 calc PR B 1
H4D H 0.6446 0.4948 0.2677 0.174 Uiso 0.50 1 calc PR B 1
C5 C 0.7763(18) 0.423(3) 0.2978(7) 0.207(13) Uani 0.66(2) 1 d PDU B 1
H5B H 0.7931 0.4939 0.3072 0.310 Uiso 0.50 1 d PR B 1
H5A H 0.7996 0.3761 0.3251 0.310 Uiso 0.50 1 d PR B 1
O2W O 0.7500 0.7500 0.377(5) 0.25(7) Uiso 0.25 4 d SP C 1
H2WB H 0.8130 0.7467 0.3881 0.304 Uiso 0.13 1 d PR C 1
H2WA H 0.7500 0.7500 0.3436 0.380 Uiso 0.50 4 d SPR C 1
N4' N 0.472(4) 0.186(3) 0.3707(11) 0.074(8) Uani 0.50 1 d PU A 2
H4'C H 0.4522 0.2444 0.3535 0.089 Uiso 0.50 1 d PR A 2
H4'D H 0.4775 0.1244 0.3534 0.089 Uiso 0.50 1 d PR A 2
O1W O 0.398(2) 0.177(2) 0.2539(15) 0.202(13) Uiso 0.38 1 d P D 2
H1WA H 0.3315 0.1756 0.2582 0.303 Uiso 0.25 1 d PR D 2
H1WB H 0.4117 0.1855 0.2215 0.303 Uiso 0.25 1 d PR D 2
O2'W O 0.7500 0.7500 0.408(5) 0.23(6) Uiso 0.25 4 d SP E 2
H2'B H 0.7162 0.7970 0.3917 0.277 Uiso 0.13 1 d PR E 2
H2'A H 0.7648 0.7722 0.4390 0.346 Uiso 0.13 1 d PR E 2
C5' C 0.648(2) 0.409(3) 0.2490(11) 0.146(16) Uani 0.34(2) 1 d PDU B 2
H5'B H 0.6635 0.3375 0.2581 0.219 Uiso 0.50 1 d PR B 2
H5'A H 0.5737 0.4162 0.2426 0.219 Uiso 0.50 1 d PR B 2
C4' C 0.677(3) 0.465(5) 0.2986(16) 0.155(13) Uani 0.50 1 d PDU B 2
H4'A H 0.7478 0.4445 0.3090 0.186 Uiso 0.50 1 calc PR B 2
H4'B H 0.6772 0.5404 0.2925 0.186 Uiso 0.50 1 calc PR B 2

loop_
_atom_site_aniso_label
_atom_site_aniso_U_11
_atom_site_aniso_U_22
_atom_site_aniso_U_33
_atom_site_aniso_U_23
_atom_site_aniso_U_13
_atom_site_aniso_U_12
Zn1 0.0503(6) 0.0523(6) 0.0334(4) -0.0071(3) 0.0104(3) 0.0039(3)
N2 0.050(4) 0.045(3) 0.038(3) -0.011(2) -0.011(2) 0.002(2)
N3 0.060(4) 0.046(3) 0.040(3) -0.006(2) -0.003(3) 0.000(3)
N1 0.056(4) 0.047(3) 0.033(3) -0.007(2) -0.006(2) 0.001(3)
C1 0.061(5) 0.056(5) 0.040(3) -0.012(3) -0.001(3) -0.004(4)
C2 0.067(5) 0.047(4) 0.044(4) -0.011(3) -0.009(3) 0.002(3)
O1 0.157(8) 0.208(10) 0.059(4) -0.018(5) 0.051(5) -0.045(7)
O2 0.115(6) 0.117(6) 0.110(6) 0.030(4) 0.055(5) 0.026(5)
C3 0.115(10) 0.117(9) 0.065(7) -0.002(6) 0.049(7) -0.011(7)
N4 0.22(3) 0.05(2) 0.070(14) -0.022(12) -0.078(17) -0.034(19)
C4 0.125(17) 0.28(3) 0.032(11) -0.054(14) 0.056(12) -0.06(2)
C5 0.147(17) 0.40(4) 0.078(12) -0.033(17) 0.049(13) 0.01(2)
N4' 0.16(2) 0.031(14) 0.027(8) 0.006(8) -0.012(11) 0.002(12)
C5' 0.07(2) 0.27(4) 0.09(2) -0.05(2) 0.063(17) -0.05(2)
C4' 0.092(18) 0.30(4) 0.067(19) -0.022(18) 0.014(14) -0.05(2)

loop_
_atom_type_symbol
_atom_type_description
_atom_type_scat_dispersion_real
_atom_type_scat_dispersion_imag
_atom_type_scat_source
C C 0.0033 0.0016 'International Tables Vol C Tables 4.2.6.8 and 6.1.1.4'
H H 0.0000 0.0000 'International Tables Vol C Tables 4.2.6.8 and 6.1.1.4'
N N 0.0061 0.0033 'International Tables Vol C Tables 4.2.6.8 and 6.1.1.4'
O O 0.0106 0.0060 'International Tables Vol C Tables 4.2.6.8 and 6.1.1.4'
Zn Zn 0.2839 1.4301 'International Tables Vol C Tables 4.2.6.8 and 6.1.1.4'

loop_
_geom_angle_atom_site_label_1
_geom_angle_atom_site_label_2
_geom_angle_atom_site_label_3
_geom_angle
_geom_angle_site_symmetry_1
_geom_angle_site_symmetry_3
O1 Zn1 N1 130.6(4) . 3
O1 Zn1 N2 95.6(3) . 11_666
N1 Zn1 N2 107.1(2) 3 11_666
O1 Zn1 N3 110.9(3) . .
N1 Zn1 N3 107.6(2) 3 .
N2 Zn1 N3 100.0(2) 11_666 .
O1 Zn1 C3 26.5(4) . .
N1 Zn1 C3 114.6(4) 3 .
N2 Zn1 C3 122.0(4) 11_666 .
N3 Zn1 C3 103.5(3) . .
C2 N2 N1 105.1(5) . .
C2 N2 Zn1 124.7(4) . 12_656
N1 N2 Zn1 129.3(4) . 12_656
C1 N3 C2 102.2(6) . .
C1 N3 Zn1 135.0(5) . .
C2 N3 Zn1 122.8(4) . .
C1 N1 N2 105.7(5) . .
C1 N1 Zn1 132.5(4) . 4
N2 N1 Zn1 119.4(4) . 4
N1 C1 N3 112.7(6) . .
N1 C1 N4' 118.6(15) . .
N3 C1 N4' 128.7(15) . .
N1 C1 N4 132.8(16) . .
N3 C1 N4 114.4(16) . .
N4' C1 N4 15(3) . .
N2 C2 N3 114.3(6) . .
C3 O1 Zn1 107.1(8) . .
O1 C3 O2 123.0(9) . .
O1 C3 C4' 109.2(16) . .
O2 C3 C4' 127.5(17) . .
O1 C3 C4 125.8(15) . .
O2 C3 C4 110.8(15) . .
C4' C3 C4 21(3) . .
O1 C3 Zn1 46.4(5) . .
O2 C3 Zn1 76.6(6) . .
C4' C3 Zn1 155.5(15) . .
C4 C3 Zn1 168.9(18) . .
C5 C4 C3 109(2) . .
C3 C4' C5' 111(3) . .

loop_
_geom_bond_atom_site_label_1
_geom_bond_atom_site_label_2
_geom_bond_distance
_geom_bond_site_symmetry_2
Zn1 O1 1.965(7) .
Zn1 N1 1.982(5) 3
Zn1 N2 2.019(5) 11_666
Zn1 N3 2.035(6) .
Zn1 C3 2.593(9) .
N2 C2 1.290(9) .
N2 N1 1.395(7) .
N2 Zn1 2.019(5) 12_656
N3 C1 1.339(8) .
N3 C2 1.346(8) .
N1 C1 1.317(9) .
N1 Zn1 1.982(5) 4
C1 N4' 1.36(3) .
C1 N4 1.40(4) .
O1 C3 1.210(14) .
O2 C3 1.210(14) .
C3 C4' 1.48(5) .
C3 C4 1.53(3) .
C4 C5 1.513(19) .
O1W O1W 1.36(5) 8
C5' C4' 1.496(19) .
